data_1549499
loop_
_publ_author_name
'Erdmann, E.'
'Villinger, A.'
'K\"onig, B'
'Seidel, W. W.'

_publ_section_title
;
 1,10-Phenanthroline-dithiine iridium and ruthenium complexes: synthesis,
 characterization and photocatalytic dihydrogen evolution.
;
_journal_issue 8
_journal_name_full
'Photochemical &amp; photobiological sciences : Official journal of the European Photochemistry Association and the European Society for Photobiology'
_journal_page_first 1056
_journal_page_last 1067
_journal_paper_doi 10.1039/c8pp00068a
_journal_volume 17
_journal_year 2018
_chemical_formula_moiety
;
C34 H22 Br2 Ir N4 +, F6 P -, C H2 Cl2, C2 H3 N
;
_chemical_formula_sum 'C37 H27 Br2 Cl2 F6 Ir N5 P'
_chemical_formula_weight 1109.52
_chemical_name_systematic 5,6-Dibromido-1,10-phenanthroline-bis(phendiylpyridine)iridium(III)-hexafluorophosphate
_space_group_crystal_system monoclinic
_space_group_IT_number 14
_space_group_name_Hall '-P 2yn'
_space_group_name_H-M_alt 'P 1 21/n 1'
_symmetry_space_group_name_Hall '-P 2yn'
_symmetry_space_group_name_H-M 'P 1 21/n 1'
_atom_sites_solution_hydrogens geom
_audit_creation_method SHELXL-97
_audit_update_record
;
2018-02-13 deposited with the CCDC.
2018-06-04 downloaded from the CCDC.
;
_cell_angle_alpha 90
_cell_angle_beta 97.389(2)
_cell_angle_gamma 90
_cell_formula_units_Z 4
_cell_length_a 14.2183(10)
_cell_length_b 13.7802(9)
_cell_length_c 19.1871(12)
_cell_measurement_reflns_used 7856
_cell_measurement_temperature 173(2)
_cell_measurement_theta_max 24.68
_cell_measurement_theta_min 2.60
_cell_volume 3728.1(4)
_computing_cell_refinement 'Bruker Apex V7.51A'
_computing_data_collection 'Bruker Apex V7.51A'
_computing_data_reduction 'Bruker SAINT'
_computing_molecular_graphics 'ORTEP-3v2.01 (Farrugia, 1997)'
_computing_publication_material 'SHELXL-2014/7 (Sheldrick, 2014)'
_computing_structure_refinement 'SHELXL-2014/7 (Sheldrick, 2014)'
_computing_structure_solution 'Bruker SHELXTL'
_diffrn_ambient_temperature 173(2)
_diffrn_measured_fraction_theta_full 0.990
_diffrn_measured_fraction_theta_max 0.983
_diffrn_measurement_device_type 'Bruker Apex Kappa II-CCD-diffractometer'
_diffrn_measurement_method 'phi and omega scans'
_diffrn_radiation_monochromator graphite
_diffrn_radiation_source 'sealed tube'
_diffrn_radiation_type MoK\a
_diffrn_radiation_wavelength 0.71073
_diffrn_reflns_av_R_equivalents 0.0635
_diffrn_reflns_av_unetI/netI 0.1093
_diffrn_reflns_Laue_measured_fraction_full 0.990
_diffrn_reflns_Laue_measured_fraction_max 0.983
_diffrn_reflns_limit_h_max 14
_diffrn_reflns_limit_h_min -19
_diffrn_reflns_limit_k_max 18
_diffrn_reflns_limit_k_min -16
_diffrn_reflns_limit_l_max 26
_diffrn_reflns_limit_l_min -26
_diffrn_reflns_number 42814
_diffrn_reflns_point_group_measured_fraction_full 0.990
_diffrn_reflns_point_group_measured_fraction_max 0.983
_diffrn_reflns_theta_full 25.242
_diffrn_reflns_theta_max 28.993
_diffrn_reflns_theta_min 2.066
_exptl_absorpt_coefficient_mu 5.978
_exptl_absorpt_correction_T_max 0.7458
_exptl_absorpt_correction_T_min 0.5049
_exptl_absorpt_correction_type multi-scan
_exptl_absorpt_process_details '(SADABS; Sheldrick, 2004)'
_exptl_crystal_colour yellow
_exptl_crystal_density_diffrn 1.977
_exptl_crystal_description block
_exptl_crystal_F_000 2136
_exptl_crystal_recrystallization_method 'Re-crystallisation from solvent: dichloromethane, acetonitrile'
_exptl_crystal_size_max 0.290
_exptl_crystal_size_mid 0.130
_exptl_crystal_size_min 0.100
_platon_squeeze_details
;
The unit cell contains four dichloromethane and four acetonitrile molecules 
which have been treated as a diffuse contribution to the overall scattering 
without specific atom positions by SQUEEZE/PLATON.
;
_refine_diff_density_max 2.452
_refine_diff_density_min -1.855
_refine_diff_density_rms 0.191
_refine_ls_extinction_method none
_refine_ls_goodness_of_fit_ref 0.961
_refine_ls_hydrogen_treatment constr
_refine_ls_matrix_type full
_refine_ls_number_parameters 433
_refine_ls_number_reflns 9740
_refine_ls_number_restraints 0
_refine_ls_restrained_S_all 0.961
_refine_ls_R_factor_all 0.1009
_refine_ls_R_factor_gt 0.0524
_refine_ls_shift/su_max 0.001
_refine_ls_shift/su_mean 0.000
_refine_ls_structure_factor_coef Fsqd
_refine_ls_weighting_details 'w=1/[\s^2^(Fo^2^)+(0.0632P)^2^] where P=(Fo^2^+2Fc^2^)/3'
_refine_ls_weighting_scheme calc
_refine_ls_wR_factor_gt 0.1117
_refine_ls_wR_factor_ref 0.1218
_reflns_Friedel_coverage 0.000
_reflns_number_gt 5929
_reflns_number_total 9740
_reflns_threshold_expression 'I > 2\s(I)'
_cod_data_source_file c8pp00068a2.cif
_cod_data_source_block is_tae034
_cod_depositor_comments 'Adding full bibliography for 1549499--1549500.cif.'
_cod_database_code 1549499
_shelx_space_group_comment
;
The symmetry employed for this shelxl refinement is uniquely defined
by the following loop, which should always be used as a source of
symmetry information in preference to the above space-group names.
They are only intended as comments.
;
_shelx_estimated_absorpt_t_min 0.276
_shelx_estimated_absorpt_t_max 0.586

loop_
_space_group_symop_operation_xyz
'x, y, z'
'-x+1/2, y+1/2, -z+1/2'
'-x, -y, -z'
'x-1/2, -y-1/2, z-1/2'

loop_
_atom_site_label
_atom_site_type_symbol
_atom_site_fract_x
_atom_site_fract_y
_atom_site_fract_z
_atom_site_U_iso_or_equiv
_atom_site_adp_type
_atom_site_occupancy
_atom_site_site_symmetry_order
_atom_site_calc_flag
_atom_site_refinement_flags_posn
_atom_site_refinement_flags_adp
Ir1 Ir 0.67466(2) 0.16286(2) 0.09999(2) 0.02369(9) Uani 1 1 d . .
N1 N 0.7046(4) 0.2930(4) 0.0439(3) 0.0258(12) Uani 1 1 d . .
N2 N 0.5364(3) 0.2148(4) 0.0578(3) 0.0265(12) Uani 1 1 d . .
N3 N 0.6614(3) 0.2263(3) 0.1944(3) 0.0252(12) Uani 1 1 d . .
N4 N 0.6988(3) 0.0870(3) 0.0120(3) 0.0248(12) Uani 1 1 d . .
Br1 Br 0.35039(5) 0.44630(5) -0.12986(4) 0.03757(18) Uani 1 1 d . .
Br2 Br 0.55823(5) 0.55231(5) -0.14221(4) 0.03933(19) Uani 1 1 d . .
C1 C 0.6279(4) 0.3326(4) 0.0049(3) 0.0254(14) Uani 1 1 d . .
C2 C 0.5379(4) 0.2904(4) 0.0113(3) 0.0225(13) Uani 1 1 d . .
C3 C 0.4534(5) 0.3275(4) -0.0259(3) 0.0276(15) Uani 1 1 d . .
C4 C 0.4639(4) 0.4057(4) -0.0750(3) 0.0255(14) Uani 1 1 d . .
C5 C 0.5474(5) 0.4471(5) -0.0805(3) 0.0302(15) Uani 1 1 d . .
C6 C 0.6354(4) 0.4130(4) -0.0396(3) 0.0286(15) Uani 1 1 d . .
C7 C 0.7246(5) 0.4540(5) -0.0395(4) 0.0372(17) Uani 1 1 d . .
H7 H 0.7325 0.5092 -0.0679 0.045 Uiso 1 1 calc R U
C8 C 0.8003(5) 0.4153(5) 0.0012(4) 0.0399(18) Uani 1 1 d . .
H8 H 0.8610 0.4444 0.0020 0.048 Uiso 1 1 calc R U
C9 C 0.7895(4) 0.3324(4) 0.0421(4) 0.0317(16) Uani 1 1 d . .
H9 H 0.8435 0.3042 0.0687 0.038 Uiso 1 1 calc R U
C10 C 0.4529(5) 0.1814(4) 0.0698(4) 0.0300(15) Uani 1 1 d . .
H10 H 0.4515 0.1310 0.1035 0.036 Uiso 1 1 calc R U
C11 C 0.3671(4) 0.2157(5) 0.0361(4) 0.0322(16) Uani 1 1 d . .
H11 H 0.3088 0.1896 0.0468 0.039 Uiso 1 1 calc R U
C12 C 0.3680(5) 0.2875(5) -0.0126(4) 0.0341(16) Uani 1 1 d . .
H12 H 0.3101 0.3103 -0.0374 0.041 Uiso 1 1 calc R U
C13 C 0.6782(5) 0.3222(5) 0.2082(4) 0.0334(16) Uani 1 1 d . .
H13 H 0.6936 0.3635 0.1717 0.040 Uiso 1 1 calc R U
C14 C 0.6734(5) 0.3606(5) 0.2742(4) 0.0337(17) Uani 1 1 d . .
H14 H 0.6856 0.4276 0.2831 0.040 Uiso 1 1 calc R U
C15 C 0.6508(5) 0.3011(5) 0.3262(4) 0.0403(18) Uani 1 1 d . .
H15 H 0.6465 0.3271 0.3715 0.048 Uiso 1 1 calc R U
C16 C 0.6340(5) 0.2030(5) 0.3140(4) 0.0374(17) Uani 1 1 d . .
H16 H 0.6198 0.1611 0.3505 0.045 Uiso 1 1 calc R U
C17 C 0.6386(4) 0.1678(5) 0.2461(4) 0.0301(15) Uani 1 1 d . .
C18 C 0.6223(5) 0.0659(4) 0.2242(3) 0.0289(15) Uani 1 1 d . .
C19 C 0.5927(5) -0.0073(5) 0.2673(4) 0.0391(17) Uani 1 1 d . .
H19 H 0.5839 0.0069 0.3145 0.047 Uiso 1 1 calc R U
C20 C 0.5764(5) -0.1000(5) 0.2412(4) 0.0398(18) Uani 1 1 d . .
H20 H 0.5567 -0.1497 0.2704 0.048 Uiso 1 1 calc R U
C21 C 0.5887(5) -0.1206(5) 0.1715(4) 0.0362(17) Uani 1 1 d . .
H21 H 0.5798 -0.1850 0.1542 0.043 Uiso 1 1 calc R U
C22 C 0.6142(4) -0.0469(5) 0.1270(3) 0.0315(15) Uani 1 1 d . .
H22 H 0.6186 -0.0613 0.0791 0.038 Uiso 1 1 calc R U
C23 C 0.6333(4) 0.0479(4) 0.1521(3) 0.0249(14) Uani 1 1 d . .
C24 C 0.6375(4) 0.0786(4) -0.0477(3) 0.0285(15) Uani 1 1 d . .
H24 H 0.5774 0.1092 -0.0496 0.034 Uiso 1 1 calc R U
C25 C 0.6573(5) 0.0281(5) -0.1059(4) 0.0371(17) Uani 1 1 d . .
H25 H 0.6118 0.0240 -0.1466 0.045 Uiso 1 1 calc R U
C26 C 0.7448(5) -0.0165(5) -0.1042(4) 0.0429(19) Uani 1 1 d . .
H26 H 0.7610 -0.0504 -0.1441 0.052 Uiso 1 1 calc R U
C27 C 0.8079(5) -0.0105(5) -0.0432(4) 0.0348(16) Uani 1 1 d . .
H27 H 0.8672 -0.0429 -0.0404 0.042 Uiso 1 1 calc R U
C28 C 0.7850(4) 0.0437(5) 0.0154(4) 0.0322(16) Uani 1 1 d . .
C29 C 0.8458(4) 0.0582(4) 0.0807(3) 0.0267(14) Uani 1 1 d . .
C30 C 0.9380(5) 0.0194(5) 0.0953(4) 0.0388(17) Uani 1 1 d . .
H30 H 0.9616 -0.0223 0.0622 0.047 Uiso 1 1 calc R U
C31 C 0.9939(5) 0.0412(5) 0.1569(4) 0.0423(19) Uani 1 1 d . .
H31 H 1.0554 0.0138 0.1670 0.051 Uiso 1 1 calc R U
C32 C 0.9591(5) 0.1045(5) 0.2048(4) 0.0413(19) Uani 1 1 d . .
H32 H 0.9982 0.1224 0.2467 0.050 Uiso 1 1 calc R U
C33 C 0.8675(4) 0.1410(4) 0.1909(3) 0.0275(15) Uani 1 1 d . .
H33 H 0.8437 0.1818 0.2245 0.033 Uiso 1 1 calc R U
C34 C 0.8101(4) 0.1188(5) 0.1287(4) 0.0323(16) Uani 1 1 d . .
P1 P 0.07862(13) 0.29825(15) 0.03543(11) 0.0407(5) Uani 1 1 d . .
F1 F 0.0420(5) 0.3751(4) -0.0205(3) 0.113(2) Uani 1 1 d . .
F2 F -0.0049(4) 0.2293(5) 0.0058(3) 0.114(2) Uani 1 1 d . .
F3 F 0.0151(4) 0.3430(5) 0.0888(3) 0.108(2) Uani 1 1 d . .
F4 F 0.1435(4) 0.2461(5) -0.0171(3) 0.108(2) Uani 1 1 d . .
F5 F 0.1162(5) 0.2192(4) 0.0936(3) 0.0956(19) Uani 1 1 d . .
F6 F 0.1631(4) 0.3643(4) 0.0668(3) 0.0905(19) Uani 1 1 d . .

loop_
_atom_site_aniso_label
_atom_site_aniso_U_11
_atom_site_aniso_U_22
_atom_site_aniso_U_33
_atom_site_aniso_U_23
_atom_site_aniso_U_13
_atom_site_aniso_U_12
Ir1 0.01968(13) 0.01908(14) 0.03133(15) 0.00297(11) -0.00050(9) -0.00004(10)
N1 0.028(3) 0.020(3) 0.029(3) 0.002(2) 0.003(2) 0.001(2)
N2 0.022(3) 0.020(3) 0.037(3) 0.001(2) 0.001(2) 0.000(2)
N3 0.022(3) 0.018(3) 0.034(3) 0.001(2) -0.004(2) -0.001(2)
N4 0.025(3) 0.016(3) 0.032(3) 0.005(2) 0.000(2) -0.004(2)
Br1 0.0341(4) 0.0343(4) 0.0412(4) 0.0064(3) -0.0074(3) 0.0069(3)
Br2 0.0478(4) 0.0278(4) 0.0405(4) 0.0112(3) -0.0014(3) -0.0026(3)
C1 0.016(3) 0.022(3) 0.036(4) -0.003(3) -0.003(3) 0.005(3)
C2 0.023(3) 0.019(3) 0.024(3) 0.002(3) -0.002(3) 0.002(3)
C3 0.032(4) 0.012(3) 0.037(4) -0.005(3) -0.002(3) 0.001(3)
C4 0.030(4) 0.020(3) 0.025(3) -0.003(3) -0.001(3) 0.002(3)
C5 0.043(4) 0.025(4) 0.021(3) 0.000(3) 0.002(3) 0.005(3)
C6 0.023(3) 0.025(4) 0.039(4) 0.004(3) 0.006(3) -0.001(3)
C7 0.037(4) 0.025(4) 0.050(4) 0.004(3) 0.006(3) -0.008(3)
C8 0.024(4) 0.035(4) 0.058(5) 0.008(4) -0.005(3) -0.004(3)
C9 0.019(3) 0.028(4) 0.049(4) 0.008(3) 0.008(3) -0.001(3)
C10 0.025(3) 0.022(4) 0.042(4) 0.012(3) 0.004(3) -0.002(3)
C11 0.019(3) 0.028(4) 0.049(4) 0.001(3) 0.001(3) -0.001(3)
C12 0.026(4) 0.030(4) 0.046(4) -0.001(3) -0.002(3) 0.004(3)
C13 0.036(4) 0.022(4) 0.041(4) 0.002(3) 0.003(3) 0.002(3)
C14 0.042(4) 0.019(4) 0.039(4) -0.002(3) 0.001(3) 0.006(3)
C15 0.047(5) 0.038(4) 0.036(4) -0.015(4) 0.005(3) 0.009(4)
C16 0.033(4) 0.034(4) 0.045(5) 0.006(4) 0.006(3) 0.007(3)
C17 0.022(3) 0.029(4) 0.038(4) 0.002(3) -0.002(3) 0.005(3)
C18 0.031(4) 0.025(4) 0.029(4) 0.001(3) -0.002(3) 0.001(3)
C19 0.051(5) 0.032(4) 0.034(4) 0.006(3) 0.006(3) 0.001(3)
C20 0.043(4) 0.021(4) 0.055(5) 0.014(4) 0.007(4) -0.004(3)
C21 0.040(4) 0.019(3) 0.049(5) 0.007(3) 0.002(3) -0.001(3)
C22 0.022(3) 0.035(4) 0.036(4) 0.003(3) -0.004(3) 0.001(3)
C23 0.018(3) 0.022(3) 0.036(4) 0.003(3) 0.005(3) 0.005(2)
C24 0.026(3) 0.023(3) 0.036(4) 0.005(3) 0.002(3) -0.004(3)
C25 0.047(5) 0.030(4) 0.033(4) 0.001(3) 0.002(3) -0.006(3)
C26 0.040(4) 0.035(4) 0.059(5) 0.000(4) 0.027(4) -0.004(3)
C27 0.029(4) 0.028(4) 0.051(5) 0.001(4) 0.021(3) 0.003(3)
C28 0.018(3) 0.036(4) 0.042(4) 0.012(3) 0.002(3) -0.004(3)
C29 0.025(3) 0.023(3) 0.032(4) 0.008(3) 0.005(3) -0.001(3)
C30 0.021(3) 0.040(4) 0.056(5) 0.008(4) 0.006(3) 0.000(3)
C31 0.025(4) 0.052(5) 0.049(5) 0.016(4) 0.001(3) 0.005(3)
C32 0.035(4) 0.041(4) 0.045(5) 0.015(4) -0.006(3) -0.013(3)
C33 0.029(4) 0.022(4) 0.029(4) 0.004(3) -0.006(3) -0.001(3)
C34 0.021(3) 0.026(4) 0.050(4) 0.005(3) 0.003(3) 0.004(3)
P1 0.0264(10) 0.0413(11) 0.0555(13) -0.0015(10) 0.0100(9) -0.0023(8)
F1 0.136(6) 0.080(4) 0.111(5) 0.047(4) -0.035(4) 0.015(4)
F2 0.090(5) 0.141(6) 0.107(5) -0.038(4) 0.000(4) -0.065(4)
F3 0.055(4) 0.171(7) 0.099(5) -0.030(4) 0.012(3) 0.037(4)
F4 0.082(4) 0.194(7) 0.053(3) -0.003(4) 0.022(3) 0.039(4)
F5 0.148(6) 0.050(3) 0.088(4) 0.020(3) 0.013(4) 0.021(4)
F6 0.080(4) 0.088(4) 0.097(4) 0.024(3) -0.012(3) -0.052(3)

loop_
_atom_type_symbol
_atom_type_description
_atom_type_scat_dispersion_real
_atom_type_scat_dispersion_imag
_atom_type_scat_source
C C 0.0033 0.0016 'International Tables Vol C Tables 4.2.6.8 and 6.1.1.4'
H H 0.0000 0.0000 'International Tables Vol C Tables 4.2.6.8 and 6.1.1.4'
N N 0.0061 0.0033 'International Tables Vol C Tables 4.2.6.8 and 6.1.1.4'
F F 0.0171 0.0103 'International Tables Vol C Tables 4.2.6.8 and 6.1.1.4'
P P 0.1023 0.0942 'International Tables Vol C Tables 4.2.6.8 and 6.1.1.4'
Br Br -0.2901 2.4595 'International Tables Vol C Tables 4.2.6.8 and 6.1.1.4'
Ir Ir -1.4442 7.9887 'International Tables Vol C Tables 4.2.6.8 and 6.1.1.4'
Cl Cl 0.1484 0.1585 'International Tables Vol C Tables 4.2.6.8 and 6.1.1.4'

loop_
_geom_angle_atom_site_label_1
_geom_angle_atom_site_label_2
_geom_angle_atom_site_label_3
_geom_angle
C23 Ir1 C34 87.6(2)
C23 Ir1 N3 80.2(2)
C34 Ir1 N3 94.6(2)
C23 Ir1 N4 95.6(2)
C34 Ir1 N4 79.4(2)
N3 Ir1 N4 172.93(19)
C23 Ir1 N2 97.9(2)
C34 Ir1 N2 173.1(2)
N3 Ir1 N2 90.42(19)
N4 Ir1 N2 95.83(19)
C23 Ir1 N1 174.0(2)
C34 Ir1 N1 98.2(2)
N3 Ir1 N1 97.61(19)
N4 Ir1 N1 87.09(18)
N2 Ir1 N1 76.44(19)
C9 N1 C1 119.3(5)
C9 N1 Ir1 126.2(4)
C1 N1 Ir1 114.4(4)
C10 N2 C2 117.8(5)
C10 N2 Ir1 128.1(4)
C2 N2 Ir1 114.0(4)
C17 N3 C13 119.2(6)
C17 N3 Ir1 117.0(4)
C13 N3 Ir1 123.7(5)
C24 N4 C28 118.8(6)
C24 N4 Ir1 125.7(4)
C28 N4 Ir1 115.5(4)
N1 C1 C6 122.2(5)
N1 C1 C2 117.1(5)
C6 C1 C2 120.7(5)
N2 C2 C3 121.3(5)
N2 C2 C1 117.0(5)
C3 C2 C1 121.6(5)
C12 C3 C2 118.1(6)
C12 C3 C4 125.4(6)
C2 C3 C4 116.4(6)
C5 C4 C3 122.4(6)
C5 C4 Br1 122.2(5)
C3 C4 Br1 115.4(4)
C4 C5 C6 121.9(6)
C4 C5 Br2 121.5(5)
C6 C5 Br2 116.6(5)
C7 C6 C1 117.3(6)
C7 C6 C5 126.0(6)
C1 C6 C5 116.7(5)
C8 C7 C6 119.9(6)
C8 C7 H7 120.0
C6 C7 H7 120.0
C7 C8 C9 120.4(6)
C7 C8 H8 119.8
C9 C8 H8 119.8
N1 C9 C8 120.8(6)
N1 C9 H9 119.6
C8 C9 H9 119.6
N2 C10 C11 123.7(6)
N2 C10 H10 118.1
C11 C10 H10 118.1
C12 C11 C10 118.9(6)
C12 C11 H11 120.6
C10 C11 H11 120.6
C11 C12 C3 120.0(6)
C11 C12 H12 120.0
C3 C12 H12 120.0
N3 C13 C14 121.5(6)
N3 C13 H13 119.2
C14 C13 H13 119.2
C15 C14 C13 118.9(6)
C15 C14 H14 120.5
C13 C14 H14 120.5
C14 C15 C16 121.0(7)
C14 C15 H15 119.5
C16 C15 H15 119.5
C15 C16 C17 117.9(7)
C15 C16 H16 121.1
C17 C16 H16 121.1
N3 C17 C16 121.4(6)
N3 C17 C18 113.7(6)
C16 C17 C18 124.8(6)
C19 C18 C23 121.5(6)
C19 C18 C17 124.3(6)
C23 C18 C17 114.0(6)
C20 C19 C18 120.0(7)
C20 C19 H19 120.0
C18 C19 H19 120.0
C19 C20 C21 119.9(6)
C19 C20 H20 120.1
C21 C20 H20 120.1
C20 C21 C22 120.6(6)
C20 C21 H21 119.7
C22 C21 H21 119.7
C21 C22 C23 121.1(6)
C21 C22 H22 119.4
C23 C22 H22 119.4
C22 C23 C18 116.8(6)
C22 C23 Ir1 128.4(5)
C18 C23 Ir1 114.9(4)
N4 C24 C25 123.6(6)
N4 C24 H24 118.2
C25 C24 H24 118.2
C24 C25 C26 118.9(7)
C24 C25 H25 120.5
C26 C25 H25 120.5
C27 C26 C25 118.5(7)
C27 C26 H26 120.8
C25 C26 H26 120.8
C26 C27 C28 120.7(6)
C26 C27 H27 119.6
C28 C27 H27 119.6
N4 C28 C27 119.4(6)
N4 C28 C29 114.7(6)
C27 C28 C29 125.9(6)
C34 C29 C30 120.5(6)
C34 C29 C28 115.5(6)
C30 C29 C28 124.0(6)
C31 C30 C29 120.6(7)
C31 C30 H30 119.7
C29 C30 H30 119.7
C30 C31 C32 119.2(7)
C30 C31 H31 120.4
C32 C31 H31 120.4
C33 C32 C31 120.0(6)
C33 C32 H32 120.0
C31 C32 H32 120.0
C32 C33 C34 121.0(6)
C32 C33 H33 119.5
C34 C33 H33 119.5
C29 C34 C33 118.6(6)
C29 C34 Ir1 114.6(5)
C33 C34 Ir1 126.8(5)
F1 P1 F6 92.4(3)
F1 P1 F2 89.5(4)
F6 P1 F2 178.1(4)
F1 P1 F3 90.8(4)
F6 P1 F3 89.9(4)
F2 P1 F3 90.1(4)
F1 P1 F5 179.6(4)
F6 P1 F5 87.5(3)
F2 P1 F5 90.6(4)
F3 P1 F5 88.9(3)
F1 P1 F4 92.3(4)
F6 P1 F4 91.5(4)
F2 P1 F4 88.4(4)
F3 P1 F4 176.6(4)
F5 P1 F4 88.1(3)

loop_
_geom_bond_atom_site_label_1
_geom_bond_atom_site_label_2
_geom_bond_distance
Ir1 C23 2.002(6)
Ir1 C34 2.027(6)
Ir1 N3 2.041(5)
Ir1 N4 2.052(5)
Ir1 N2 2.150(5)
Ir1 N1 2.161(5)
N1 C9 1.328(7)
N1 C1 1.356(7)
N2 C10 1.321(8)
N2 C2 1.375(8)
N3 C17 1.351(8)
N3 C13 1.363(8)
N4 C24 1.353(8)
N4 C28 1.356(8)
Br1 C4 1.895(6)
Br2 C5 1.891(6)
C1 C6 1.411(9)
C1 C2 1.425(8)
C2 C3 1.411(8)
C3 C12 1.387(9)
C3 C4 1.452(9)
C4 C5 1.333(9)
C5 C6 1.465(9)
C6 C7 1.388(9)
C7 C8 1.355(9)
C7 H7 0.9500
C8 C9 1.407(9)
C8 H8 0.9500
C9 H9 0.9500
C10 C11 1.388(9)
C10 H10 0.9500
C11 C12 1.361(9)
C11 H11 0.9500
C12 H12 0.9500
C13 C14 1.382(9)
C13 H13 0.9500
C14 C15 1.362(10)
C14 H14 0.9500
C15 C16 1.387(10)
C15 H15 0.9500
C16 C17 1.399(9)
C16 H16 0.9500
C17 C18 1.476(8)
C18 C19 1.403(9)
C18 C23 1.434(9)
C19 C20 1.380(10)
C19 H19 0.9500
C20 C21 1.399(10)
C20 H20 0.9500
C21 C22 1.404(9)
C21 H21 0.9500
C22 C23 1.406(9)
C22 H22 0.9500
C24 C25 1.375(9)
C24 H24 0.9500
C25 C26 1.383(10)
C25 H25 0.9500
C26 C27 1.383(10)
C26 H26 0.9500
C27 C28 1.423(9)
C27 H27 0.9500
C28 C29 1.443(9)
C29 C34 1.386(9)
C29 C30 1.410(9)
C30 C31 1.369(10)
C30 H30 0.9500
C31 C32 1.402(10)
C31 H31 0.9500
C32 C33 1.390(9)
C32 H32 0.9500
C33 C34 1.392(9)
C33 H33 0.9500
P1 F1 1.549(5)
P1 F6 1.564(5)
P1 F2 1.569(5)
P1 F3 1.577(6)
P1 F5 1.602(5)
P1 F4 1.619(6)

loop_
_geom_torsion_atom_site_label_1
_geom_torsion_atom_site_label_2
_geom_torsion_atom_site_label_3
_geom_torsion_atom_site_label_4
_geom_torsion
C9 N1 C1 C6 1.9(9)
Ir1 N1 C1 C6 -174.7(5)
C9 N1 C1 C2 -177.1(6)
Ir1 N1 C1 C2 6.2(7)
C10 N2 C2 C3 -3.9(9)
Ir1 N2 C2 C3 174.4(4)
C10 N2 C2 C1 173.2(6)
Ir1 N2 C2 C1 -8.6(7)
N1 C1 C2 N2 1.6(8)
C6 C1 C2 N2 -177.5(6)
N1 C1 C2 C3 178.6(6)
C6 C1 C2 C3 -0.4(9)
N2 C2 C3 C12 2.1(9)
C1 C2 C3 C12 -174.8(6)
N2 C2 C3 C4 -178.5(5)
C1 C2 C3 C4 4.6(9)
C12 C3 C4 C5 173.4(6)
C2 C3 C4 C5 -6.0(9)
C12 C3 C4 Br1 -5.8(8)
C2 C3 C4 Br1 174.8(4)
C3 C4 C5 C6 3.1(10)
Br1 C4 C5 C6 -177.8(5)
C3 C4 C5 Br2 -177.5(5)
Br1 C4 C5 Br2 1.6(8)
N1 C1 C6 C7 -3.2(9)
C2 C1 C6 C7 175.8(6)
N1 C1 C6 C5 178.4(6)
C2 C1 C6 C5 -2.6(9)
C4 C5 C6 C7 -177.0(7)
Br2 C5 C6 C7 3.6(9)
C4 C5 C6 C1 1.3(9)
Br2 C5 C6 C1 -178.1(5)
C1 C6 C7 C8 1.4(10)
C5 C6 C7 C8 179.7(7)
C6 C7 C8 C9 1.5(11)
C1 N1 C9 C8 1.1(9)
Ir1 N1 C9 C8 177.3(5)
C7 C8 C9 N1 -2.9(11)
C2 N2 C10 C11 2.7(10)
Ir1 N2 C10 C11 -175.3(5)
N2 C10 C11 C12 0.4(10)
C10 C11 C12 C3 -2.3(10)
C2 C3 C12 C11 1.0(9)
C4 C3 C12 C11 -178.4(6)
C17 N3 C13 C14 0.7(9)
Ir1 N3 C13 C14 -176.4(5)
N3 C13 C14 C15 -0.4(10)
C13 C14 C15 C16 0.8(10)
C14 C15 C16 C17 -1.6(10)
C13 N3 C17 C16 -1.6(9)
Ir1 N3 C17 C16 175.7(5)
C13 N3 C17 C18 -180.0(5)
Ir1 N3 C17 C18 -2.7(7)
C15 C16 C17 N3 2.0(9)
C15 C16 C17 C18 -179.8(6)
N3 C17 C18 C19 -176.3(6)
C16 C17 C18 C19 5.3(10)
N3 C17 C18 C23 -0.3(8)
C16 C17 C18 C23 -178.6(6)
C23 C18 C19 C20 2.1(10)
C17 C18 C19 C20 177.8(6)
C18 C19 C20 C21 -0.4(11)
C19 C20 C21 C22 -2.4(10)
C20 C21 C22 C23 3.7(10)
C21 C22 C23 C18 -2.0(9)
C21 C22 C23 Ir1 177.8(5)
C19 C18 C23 C22 -0.8(9)
C17 C18 C23 C22 -177.0(5)
C19 C18 C23 Ir1 179.3(5)
C17 C18 C23 Ir1 3.2(7)
C28 N4 C24 C25 0.1(9)
Ir1 N4 C24 C25 178.9(5)
N4 C24 C25 C26 -0.4(10)
C24 C25 C26 C27 1.6(10)
C25 C26 C27 C28 -2.6(10)
C24 N4 C28 C27 -1.1(8)
Ir1 N4 C28 C27 180.0(4)
C24 N4 C28 C29 179.0(5)
Ir1 N4 C28 C29 0.1(7)
C26 C27 C28 N4 2.4(9)
C26 C27 C28 C29 -177.7(6)
N4 C28 C29 C34 -3.9(8)
C27 C28 C29 C34 176.2(6)
N4 C28 C29 C30 179.8(6)
C27 C28 C29 C30 -0.1(10)
C34 C29 C30 C31 -0.3(10)
C28 C29 C30 C31 175.9(6)
C29 C30 C31 C32 -1.4(10)
C30 C31 C32 C33 2.8(10)
C31 C32 C33 C34 -2.5(10)
C30 C29 C34 C33 0.6(9)
C28 C29 C34 C33 -175.9(6)
C30 C29 C34 Ir1 -177.7(5)
C28 C29 C34 Ir1 5.8(7)
C32 C33 C34 C29 0.8(9)
C32 C33 C34 Ir1 178.8(5)

loop_
_platon_squeeze_void_nr
_platon_squeeze_void_average_x
_platon_squeeze_void_average_y
_platon_squeeze_void_average_z
_platon_squeeze_void_volume
_platon_squeeze_void_count_electrons
_platon_squeeze_void_content
1 0.250 -0.013 0.250 403 164 ' '
2 0.750 -0.006 0.750 403 165 ' '
